data_4108836
loop_
_publ_author_name
'Pierre Dechambenoit'
'Sylvie Ferlay'
'Nathalie Kyritsakas'
'Mir Wais Hosseini'

_publ_section_title
;
 Molecular Tectonics: Control of Reversible Water Release in Porous
 Charge-Assisted H-Bonded Networks
;
_journal_name_full 'Journal of the American Chemical Society'
_journal_page_first 17106
_journal_page_last 17113
_journal_paper_doi 10.1021/ja806916t
_journal_volume 130
_journal_year 2008
_chemical_formula_moiety '1.5(C14 H20 N4 O2), C6 Cr N6'
_chemical_formula_sum 'C27 H30 Cr N12 O3'
_chemical_formula_weight 622.63
_chemical_name_systematic
;
 ?
;
_space_group_IT_number 14
_symmetry_cell_setting monoclinic
_symmetry_space_group_name_Hall '-P 2yn'
_symmetry_space_group_name_H-M 'P 1 21/n 1'
_atom_sites_solution_hydrogens geom
_atom_sites_solution_primary direct
_atom_sites_solution_secondary difmap
_audit_creation_method SHELXL-97
_cell_angle_alpha 90.00
_cell_angle_beta 93.909(4)
_cell_angle_gamma 90.00
_cell_formula_units_Z 4
_cell_length_a 7.2526(9)
_cell_length_b 19.894(3)
_cell_length_c 20.773(3)
_cell_measurement_reflns_used 760
_cell_measurement_temperature 173(2)
_cell_measurement_theta_max 27.46
_cell_measurement_theta_min 3.00
_cell_volume 2990.2(7)
_computing_cell_refinement 'Bruker SMART'
_computing_data_collection 'Bruker SMART'
_computing_data_reduction 'Bruker SAINT'
_computing_molecular_graphics 'Bruker SHELXTL'
_computing_publication_material 'Bruker SHELXTL'
_computing_structure_refinement 'SHELXL-97 (Sheldrick, 1997)'
_computing_structure_solution 'SHELXS-97 (Sheldrick, 1990)'
_diffrn_ambient_temperature 173(2)
_diffrn_measured_fraction_theta_full 0.994
_diffrn_measured_fraction_theta_max 0.994
_diffrn_measurement_device_type 'CCD area detector'
_diffrn_measurement_method 'phi and omega scans'
_diffrn_radiation_monochromator graphite
_diffrn_radiation_source 'fine-focus sealed tube'
_diffrn_radiation_type MoK\a
_diffrn_radiation_wavelength 0.71073
_diffrn_reflns_av_R_equivalents 0.1707
_diffrn_reflns_av_sigmaI/netI 0.3620
_diffrn_reflns_limit_h_max 9
_diffrn_reflns_limit_h_min -9
_diffrn_reflns_limit_k_max 25
_diffrn_reflns_limit_k_min -19
_diffrn_reflns_limit_l_max 26
_diffrn_reflns_limit_l_min -26
_diffrn_reflns_number 18562
_diffrn_reflns_theta_full 27.55
_diffrn_reflns_theta_max 27.55
_diffrn_reflns_theta_min 1.97
_exptl_absorpt_coefficient_mu 0.434
_exptl_absorpt_correction_T_max 0.9661
_exptl_absorpt_correction_T_min 0.9418
_exptl_absorpt_correction_type multi-scan
_exptl_absorpt_process_details sadabs
_exptl_crystal_colour violet
_exptl_crystal_density_diffrn 1.383
_exptl_crystal_density_meas ?
_exptl_crystal_description prism
_exptl_crystal_F_000 1296
_exptl_crystal_size_max 0.14
_exptl_crystal_size_mid 0.12
_exptl_crystal_size_min 0.08
_refine_diff_density_max 0.701
_refine_diff_density_min -0.563
_refine_diff_density_rms 0.112
_refine_ls_extinction_method none
_refine_ls_goodness_of_fit_ref 1.020
_refine_ls_hydrogen_treatment constr
_refine_ls_matrix_type full
_refine_ls_number_parameters 364
_refine_ls_number_reflns 6852
_refine_ls_number_restraints 0
_refine_ls_restrained_S_all 1.020
_refine_ls_R_factor_all 0.2541
_refine_ls_R_factor_gt 0.0731
_refine_ls_shift/su_max 0.000
_refine_ls_shift/su_mean 0.000
_refine_ls_structure_factor_coef Fsqd
_refine_ls_weighting_details 'calc w=1/[\s^2^(Fo^2^)+(0.0383P)^2^+0.0000P] where P=(Fo^2^+2Fc^2^)/3'
_refine_ls_weighting_scheme calc
_refine_ls_wR_factor_gt 0.1377
_refine_ls_wR_factor_ref 0.2139
_reflns_number_gt 1997
_reflns_number_total 6852
_reflns_threshold_expression >2sigma(I)
_cod_data_source_file ja806916t_si_006.cif
_cod_data_source_block e937a
_cod_depositor_comments
;
The following automatic conversions were performed:

'_exptl_crystal_density_meas' value 'none' was changed to '?' - the
value is perceived as not measured.

Automatic conversion script
Id: cif_fix_values 3008 2015-01-20 13:52:24Z robertas 
;
_cod_database_code 4108836

loop_
_symmetry_equiv_pos_as_xyz
'x, y, z'
'-x+1/2, y+1/2, -z+1/2'
'-x, -y, -z'
'x-1/2, -y-1/2, z-1/2'

loop_
_atom_site_label
_atom_site_type_symbol
_atom_site_fract_x
_atom_site_fract_y
_atom_site_fract_z
_atom_site_U_iso_or_equiv
_atom_site_adp_type
_atom_site_occupancy
_atom_site_symmetry_multiplicity
_atom_site_calc_flag
_atom_site_refinement_flags
_atom_site_disorder_assembly
_atom_site_disorder_group
C1 C 0.7547(10) 0.1620(4) 0.2268(4) 0.0161(19) Uani 1 1 d . . .
N1 N 0.7429(8) 0.1303(3) 0.2827(3) 0.0170(16) Uani 1 1 d . . .
H1 H 0.6380 0.1324 0.3015 0.020 Uiso 1 1 calc R . .
C2 C 0.8966(10) 0.0918(4) 0.3146(4) 0.021(2) Uani 1 1 d . . .
H2A H 0.8472 0.0528 0.3375 0.026 Uiso 1 1 calc R . .
H2B H 0.9657 0.1206 0.3468 0.026 Uiso 1 1 calc R . .
C3 C 1.0246(10) 0.0677(4) 0.2652(4) 0.019(2) Uani 1 1 d . . .
H3 H 1.1432 0.0526 0.2881 0.023 Uiso 1 1 calc R . .
O1 O 0.9396(7) 0.0115(3) 0.2323(3) 0.0319(16) Uani 1 1 d . . .
H1A H 1.0169 -0.0076 0.2102 0.048 Uiso 1 1 calc R . .
C4 C 1.0661(9) 0.1218(4) 0.2179(4) 0.023(2) Uani 1 1 d . . .
H4A H 1.1514 0.1550 0.2395 0.027 Uiso 1 1 calc R . .
H4B H 1.1291 0.1017 0.1818 0.027 Uiso 1 1 calc R . .
N2 N 0.8980(8) 0.1566(3) 0.1922(3) 0.0194(17) Uani 1 1 d . . .
H2 H 0.8938 0.1739 0.1531 0.023 Uiso 1 1 calc R . .
C5 C 0.5963(9) 0.2058(4) 0.2024(3) 0.0148(18) Uani 1 1 d . . .
C6 C 0.5283(9) 0.2048(4) 0.1385(3) 0.0171(19) Uani 1 1 d . . .
H6 H 0.5797 0.1748 0.1090 0.021 Uiso 1 1 calc R . .
C7 C 0.3849(9) 0.2476(4) 0.1172(3) 0.017 Uani 1 1 d . . .
H7 H 0.3388 0.2467 0.0733 0.020 Uiso 1 1 calc R . .
C8 C 0.3092(9) 0.2917(4) 0.1601(3) 0.0156(19) Uani 1 1 d . . .
C9 C 0.3782(9) 0.2943(4) 0.2248(4) 0.0182(19) Uani 1 1 d . . .
H9 H 0.3284 0.3253 0.2538 0.022 Uiso 1 1 calc R . .
C10 C 0.5202(9) 0.2511(4) 0.2461(3) 0.0218(19) Uani 1 1 d . . .
H10 H 0.5662 0.2519 0.2900 0.026 Uiso 1 1 calc R . .
C11 C 0.1548(10) 0.3379(4) 0.1377(4) 0.018(2) Uani 1 1 d . . .
N3 N 0.1678(8) 0.3733(3) 0.0860(3) 0.0191(17) Uani 1 1 d . . .
H3A H 0.2693 0.3698 0.0653 0.023 Uiso 1 1 calc R . .
C12 C 0.0219(10) 0.4188(4) 0.0600(3) 0.024(2) Uani 1 1 d . . .
H12A H -0.0554 0.3956 0.0258 0.029 Uiso 1 1 calc R . .
H12B H 0.0784 0.4586 0.0407 0.029 Uiso 1 1 calc R . .
C13 C -0.0976(11) 0.4411(4) 0.1130(4) 0.025(2) Uani 1 1 d . . .
H13 H -0.2085 0.4658 0.0940 0.030 Uiso 1 1 calc R . .
O2 O 0.0021(7) 0.4823(3) 0.1599(2) 0.0277(15) Uani 1 1 d . . .
H2C H 0.0469 0.5155 0.1415 0.042 Uiso 1 1 calc R . .
C14 C -0.1569(10) 0.3805(4) 0.1488(4) 0.021(2) Uani 1 1 d . . .
H14A H -0.2283 0.3946 0.1855 0.025 Uiso 1 1 calc R . .
H14B H -0.2374 0.3519 0.1198 0.025 Uiso 1 1 calc R . .
N4 N 0.0087(8) 0.3419(3) 0.1731(3) 0.0206(17) Uani 1 1 d . . .
H4 H 0.0103 0.3216 0.2108 0.025 Uiso 1 1 calc R . .
C15 C 0.7037(10) 0.9850(4) 0.0825(4) 0.0177(19) Uani 1 1 d . . .
N5 N 0.7167(8) 0.9366(3) 0.1247(3) 0.0175(16) Uani 1 1 d . A .
H5 H 0.8123 0.9094 0.1245 0.021 Uiso 1 1 calc R . .
C16 C 0.5795(11) 0.9248(5) 0.1731(4) 0.0370(12) Uani 1 1 d . . .
C17 C 0.407(4) 0.9591(16) 0.1551(14) 0.0370(12) Uani 0.37(2) 1 d P A 1
C17A C 0.479(2) 0.9885(9) 0.1811(8) 0.0370(12) Uani 0.63(2) 1 d P A 2
O3 O 0.3148(7) 0.9696(3) 0.2180(3) 0.0370(12) Uani 1 1 d . . .
C18 C 0.4123(11) 1.0239(5) 0.1245(4) 0.0370(12) Uani 1 1 d . . .
N6 N 0.5628(8) 1.0263(3) 0.0796(3) 0.0266(18) Uani 1 1 d . A .
H6A H 0.5570 1.0573 0.0493 0.032 Uiso 1 1 calc R . .
C19 C 0.8537(10) 0.9921(4) 0.0386(3) 0.0142(19) Uani 1 1 d . . .
C20 C 0.9211(10) 0.9383(4) 0.0076(3) 0.020(2) Uani 1 1 d . . .
H20 H 0.8664 0.8953 0.0121 0.024 Uiso 1 1 calc R . .
C21 C 0.9303(10) 1.0542(4) 0.0305(3) 0.0177(19) Uani 1 1 d . . .
H21 H 0.8817 1.0922 0.0512 0.021 Uiso 1 1 calc R . .
Cr1 Cr 0.28356(17) 0.74224(6) 0.06625(6) 0.0163(3) Uani 1 1 d . . .
C22 C 0.1285(9) 0.7542(4) -0.0209(3) 0.020(2) Uani 1 1 d . . .
N7 N 0.0602(8) 0.7709(3) -0.0698(3) 0.0246(18) Uani 1 1 d . . .
C23 C 0.4498(11) 0.6700(4) 0.0226(4) 0.021(2) Uani 1 1 d . . .
N8 N 0.5305(10) 0.6318(4) -0.0053(3) 0.040(2) Uani 1 1 d . . .
C24 C 0.1323(10) 0.6615(5) 0.1016(3) 0.023(2) Uani 1 1 d . . .
N9 N 0.0570(9) 0.6166(4) 0.1234(3) 0.0278(19) Uani 1 1 d . . .
C25 C 0.4399(9) 0.7499(4) 0.1526(4) 0.0185(19) Uani 1 1 d . . .
N10 N 0.5136(8) 0.7635(4) 0.2028(3) 0.0242(18) Uani 1 1 d . . .
C26 C 0.1153(11) 0.8124(5) 0.1054(4) 0.0253(14) Uani 1 1 d . . .
N11 N 0.0262(9) 0.8516(3) 0.1291(3) 0.0253(14) Uani 1 1 d . . .
C27 C 0.4347(10) 0.8219(4) 0.0308(3) 0.0157(19) Uani 1 1 d . . .
N12 N 0.5021(8) 0.8678(4) 0.0084(3) 0.0258(18) Uani 1 1 d . . .

loop_
_atom_site_aniso_label
_atom_site_aniso_U_11
_atom_site_aniso_U_22
_atom_site_aniso_U_33
_atom_site_aniso_U_23
_atom_site_aniso_U_13
_atom_site_aniso_U_12
C1 0.016(4) 0.017(5) 0.015(5) -0.006(4) 0.003(4) -0.001(4)
N1 0.010(3) 0.024(4) 0.017(4) 0.004(3) 0.005(3) 0.005(3)
C2 0.017(4) 0.019(5) 0.027(5) 0.002(4) -0.003(4) 0.005(4)
C3 0.013(4) 0.017(5) 0.027(5) -0.006(4) -0.001(4) 0.010(4)
O1 0.021(3) 0.030(4) 0.044(4) -0.017(3) 0.002(3) 0.004(3)
C4 0.010(4) 0.030(6) 0.028(5) 0.001(4) 0.002(4) 0.008(4)
N2 0.014(3) 0.034(5) 0.011(4) -0.001(3) 0.007(3) 0.010(3)
C5 0.010(4) 0.020(5) 0.015(4) -0.003(4) 0.002(3) 0.004(4)
C6 0.013(4) 0.029(5) 0.010(4) -0.002(4) 0.002(3) 0.002(4)
C7 0.012 0.028 0.011 0.000 0.002 0.002
C8 0.010(4) 0.027(5) 0.011(4) 0.002(4) 0.006(3) 0.000(4)
C9 0.013(4) 0.018(5) 0.025(5) -0.002(4) 0.003(4) 0.005(4)
C10 0.013(4) 0.036(6) 0.017(4) 0.001(4) 0.004(3) -0.003(4)
C11 0.011(4) 0.022(5) 0.022(5) -0.010(4) 0.003(4) -0.001(4)
N3 0.018(4) 0.031(5) 0.010(3) 0.006(3) 0.010(3) 0.000(3)
C12 0.026(5) 0.031(6) 0.016(5) 0.003(4) 0.007(4) 0.009(4)
C13 0.025(5) 0.022(5) 0.027(5) 0.001(4) 0.001(4) -0.001(4)
O2 0.032(4) 0.020(4) 0.031(3) 0.000(3) 0.005(3) -0.001(3)
C14 0.017(4) 0.026(6) 0.019(5) -0.008(4) -0.003(4) 0.009(4)
N4 0.025(4) 0.027(5) 0.010(4) 0.002(3) 0.004(3) -0.002(4)
C15 0.021(5) 0.012(5) 0.021(5) 0.005(4) 0.002(4) 0.003(4)
N5 0.014(4) 0.018(4) 0.021(4) -0.003(3) 0.005(3) 0.008(3)
C16 0.033(3) 0.045(3) 0.037(3) 0.017(2) 0.031(2) 0.017(2)
C17 0.033(3) 0.045(3) 0.037(3) 0.017(2) 0.031(2) 0.017(2)
C17A 0.033(3) 0.045(3) 0.037(3) 0.017(2) 0.031(2) 0.017(2)
O3 0.033(3) 0.045(3) 0.037(3) 0.017(2) 0.031(2) 0.017(2)
C18 0.033(3) 0.045(3) 0.037(3) 0.017(2) 0.031(2) 0.017(2)
N6 0.025(4) 0.019(4) 0.038(4) 0.015(3) 0.019(3) 0.012(3)
C19 0.012(4) 0.021(5) 0.010(4) 0.002(3) 0.008(3) 0.003(4)
C20 0.021(5) 0.022(5) 0.016(5) 0.005(4) -0.001(4) 0.001(4)
C21 0.017(4) 0.019(5) 0.017(4) -0.002(4) 0.001(4) 0.006(4)
Cr1 0.0155(6) 0.0200(8) 0.0140(6) 0.0022(7) 0.0044(5) -0.0008(7)
C22 0.014(4) 0.033(6) 0.014(4) 0.001(4) 0.006(3) -0.007(4)
N7 0.024(4) 0.029(5) 0.020(4) 0.000(3) -0.002(3) -0.001(3)
C23 0.030(5) 0.016(5) 0.017(5) 0.009(4) 0.000(4) -0.008(4)
N8 0.040(5) 0.045(6) 0.040(5) 0.001(4) 0.026(4) 0.009(4)
C24 0.014(4) 0.047(7) 0.010(5) -0.001(4) 0.006(4) 0.006(4)
N9 0.026(4) 0.031(5) 0.027(4) 0.010(4) 0.012(3) -0.001(4)
C25 0.017(4) 0.014(5) 0.026(5) 0.002(4) 0.011(3) 0.006(4)
N10 0.019(4) 0.037(5) 0.017(4) -0.003(4) 0.005(3) 0.008(4)
C26 0.028(4) 0.036(4) 0.013(3) 0.007(3) 0.005(2) 0.008(3)
N11 0.028(4) 0.036(4) 0.013(3) 0.007(3) 0.005(2) 0.008(3)
C27 0.008(4) 0.032(6) 0.007(4) -0.001(4) 0.000(3) 0.006(4)
N12 0.020(4) 0.034(5) 0.024(4) 0.005(4) 0.003(3) -0.005(4)

loop_
_atom_type_symbol
_atom_type_description
_atom_type_scat_dispersion_real
_atom_type_scat_dispersion_imag
_atom_type_scat_source
C C 0.0033 0.0016 'International Tables Vol C Tables 4.2.6.8 and 6.1.1.4'
H H 0.0000 0.0000 'International Tables Vol C Tables 4.2.6.8 and 6.1.1.4'
N N 0.0061 0.0033 'International Tables Vol C Tables 4.2.6.8 and 6.1.1.4'
O O 0.0106 0.0060 'International Tables Vol C Tables 4.2.6.8 and 6.1.1.4'
Cr Cr 0.3209 0.6236 'International Tables Vol C Tables 4.2.6.8 and 6.1.1.4'

loop_
_geom_angle_atom_site_label_1
_geom_angle_atom_site_label_2
_geom_angle_atom_site_label_3
_geom_angle
_geom_angle_site_symmetry_1
_geom_angle_site_symmetry_3
N2 C1 N1 122.8(7) . .
N2 C1 C5 118.7(7) . .
N1 C1 C5 118.5(7) . .
C1 N1 C2 123.3(6) . .
C1 N1 H1 118.4 . .
C2 N1 H1 118.4 . .
N1 C2 C3 109.9(6) . .
N1 C2 H2A 109.7 . .
C3 C2 H2A 109.7 . .
N1 C2 H2B 109.7 . .
C3 C2 H2B 109.7 . .
H2A C2 H2B 108.2 . .
O1 C3 C4 110.4(6) . .
O1 C3 C2 108.0(6) . .
C4 C3 C2 112.1(6) . .
O1 C3 H3 108.8 . .
C4 C3 H3 108.8 . .
C2 C3 H3 108.8 . .
C3 O1 H1A 109.5 . .
N2 C4 C3 112.1(6) . .
N2 C4 H4A 109.2 . .
C3 C4 H4A 109.2 . .
N2 C4 H4B 109.2 . .
C3 C4 H4B 109.2 . .
H4A C4 H4B 107.9 . .
C1 N2 C4 120.6(6) . .
C1 N2 H2 119.7 . .
C4 N2 H2 119.7 . .
C6 C5 C10 119.7(7) . .
C6 C5 C1 121.9(7) . .
C10 C5 C1 118.3(6) . .
C5 C6 C7 120.3(7) . .
C5 C6 H6 119.8 . .
C7 C6 H6 119.8 . .
C8 C7 C6 120.1(7) . .
C8 C7 H7 120.0 . .
C6 C7 H7 120.0 . .
C7 C8 C9 120.5(7) . .
C7 C8 C11 120.5(7) . .
C9 C8 C11 119.0(7) . .
C10 C9 C8 119.3(7) . .
C10 C9 H9 120.3 . .
C8 C9 H9 120.3 . .
C9 C10 C5 120.1(7) . .
C9 C10 H10 120.0 . .
C5 C10 H10 120.0 . .
N3 C11 N4 122.2(7) . .
N3 C11 C8 119.8(7) . .
N4 C11 C8 118.0(7) . .
C11 N3 C12 123.3(6) . .
C11 N3 H3A 118.3 . .
C12 N3 H3A 118.3 . .
N3 C12 C13 110.4(6) . .
N3 C12 H12A 109.6 . .
C13 C12 H12A 109.6 . .
N3 C12 H12B 109.6 . .
C13 C12 H12B 109.6 . .
H12A C12 H12B 108.1 . .
O2 C13 C14 105.8(6) . .
O2 C13 C12 112.0(6) . .
C14 C13 C12 108.9(7) . .
O2 C13 H13 110.0 . .
C14 C13 H13 110.0 . .
C12 C13 H13 110.0 . .
C13 O2 H2C 109.5 . .
N4 C14 C13 109.4(6) . .
N4 C14 H14A 109.8 . .
C13 C14 H14A 109.8 . .
N4 C14 H14B 109.8 . .
C13 C14 H14B 109.8 . .
H14A C14 H14B 108.2 . .
C11 N4 C14 119.9(7) . .
C11 N4 H4 120.0 . .
C14 N4 H4 120.0 . .
N5 C15 N6 121.1(7) . .
N5 C15 C19 117.8(7) . .
N6 C15 C19 121.1(7) . .
C15 N5 C16 123.6(7) . .
C15 N5 H5 118.2 . .
C16 N5 H5 118.2 . .
C17A C16 N5 107.5(8) . .
C17A C16 C17 37.0(12) . .
N5 C16 C17 111.1(11) . .
C18 C17 C16 119(2) . .
C18 C17 O3 106.5(19) . .
C16 C17 O3 105.3(18) . .
C18 C17A C16 118.2(13) . .
C18 C17A O3 108.0(12) . .
C16 C17A O3 104.9(11) . .
C17A O3 C17 35.8(11) . .
C17 C18 C17A 37.9(12) . .
C17 C18 N6 110.6(11) . .
C17A C18 N6 108.2(8) . .
C15 N6 C18 123.8(7) . .
C15 N6 H6A 118.1 . .
C18 N6 H6A 118.1 . .
C20 C19 C21 119.5(7) . .
C20 C19 C15 121.5(8) . .
C21 C19 C15 119.0(8) . .
C19 C20 C21 120.3(8) . 3_775
C19 C20 H20 119.9 . .
C21 C20 H20 119.9 3_775 .
C19 C21 C20 120.3(7) . 3_775
C19 C21 H21 119.9 . .
C20 C21 H21 119.9 3_775 .
C25 Cr1 C26 84.9(3) . .
C25 Cr1 C22 169.2(3) . .
C26 Cr1 C22 88.1(3) . .
C25 Cr1 C27 88.8(3) . .
C26 Cr1 C27 88.0(3) . .
C22 Cr1 C27 82.7(3) . .
C25 Cr1 C24 91.3(3) . .
C26 Cr1 C24 92.4(3) . .
C22 Cr1 C24 97.3(3) . .
C27 Cr1 C24 179.6(3) . .
C25 Cr1 C23 97.3(3) . .
C26 Cr1 C23 177.8(3) . .
C22 Cr1 C23 89.7(3) . .
C27 Cr1 C23 92.1(3) . .
C24 Cr1 C23 87.5(3) . .
N7 C22 Cr1 168.1(7) . .
N8 C23 Cr1 174.5(8) . .
N9 C24 Cr1 176.4(7) . .
N10 C25 Cr1 169.5(7) . .
N11 C26 Cr1 177.5(7) . .
N12 C27 Cr1 173.3(7) . .

loop_
_geom_bond_atom_site_label_1
_geom_bond_atom_site_label_2
_geom_bond_distance
_geom_bond_site_symmetry_2
C1 N2 1.308(8) .
C1 N1 1.329(8) .
C1 C5 1.503(10) .
N1 C2 1.473(8) .
N1 H1 0.8800 .
C2 C3 1.508(9) .
C2 H2A 0.9900 .
C2 H2B 0.9900 .
C3 O1 1.428(8) .
C3 C4 1.502(10) .
C3 H3 1.0000 .
O1 H1A 0.8400 .
C4 N2 1.471(8) .
C4 H4A 0.9900 .
C4 H4B 0.9900 .
N2 H2 0.8800 .
C5 C6 1.385(9) .
C5 C10 1.417(9) .
C6 C7 1.393(9) .
C6 H6 0.9500 .
C7 C8 1.390(9) .
C7 H7 0.9500 .
C8 C9 1.404(9) .
C8 C11 1.498(10) .
C9 C10 1.391(10) .
C9 H9 0.9500 .
C10 H10 0.9500 .
C11 N3 1.291(9) .
C11 N4 1.333(8) .
N3 C12 1.468(9) .
N3 H3A 0.8800 .
C12 C13 1.513(9) .
C12 H12A 0.9900 .
C12 H12B 0.9900 .
C13 O2 1.432(8) .
C13 C14 1.495(10) .
C13 H13 1.0000 .
O2 H2C 0.8400 .
C14 N4 1.484(9) .
C14 H14A 0.9900 .
C14 H14B 0.9900 .
N4 H4 0.8800 .
C15 N5 1.300(9) .
C15 N6 1.311(9) .
C15 C19 1.474(9) .
N5 C16 1.480(9) .
N5 H5 0.8800 .
C16 C17A 1.477(17) .
C16 C17 1.45(3) .
C17 C18 1.44(3) .
C17 O3 1.52(2) .
C17A C18 1.426(17) .
C17A O3 1.505(14) .
C18 N6 1.483(9) .
N6 H6A 0.8800 .
C19 C20 1.356(10) .
C19 C21 1.369(10) .
C20 C21 1.389(9) 3_775
C20 H20 0.9500 .
C21 C20 1.389(9) 3_775
C21 H21 0.9500 .
Cr1 C25 2.062(8) .
Cr1 C26 2.057(8) .
Cr1 C22 2.080(7) .
Cr1 C27 2.088(8) .
Cr1 C24 2.106(9) .
Cr1 C23 2.118(9) .
C22 N7 1.147(8) .
C23 N8 1.141(9) .
C24 N9 1.154(9) .
C25 N10 1.170(8) .
C26 N11 1.146(9) .
C27 N12 1.151(9) .
